data_4512309
loop_
_publ_author_name
'Ueda, Kouhei'
'Oguni, Masaharu'
'Asaji, Tetsuo'

_publ_section_title
;
 Halogen Bond as Controlling the Crystal Structure of
 4-Amino-3,5-Dihalogenobenzoic Acid and Its Effect on the Positional
 Ordering/Disordering of Acid Protons
;
_journal_issue 12
_journal_name_full 'Crystal Growth &amp; Design'
_journal_page_first 6189
_journal_paper_doi 10.1021/cg501479p
_journal_volume 14
_journal_year 2014
_chemical_formula_moiety 'C7 H5 I2 N O2 '
_chemical_formula_sum 'C7 H5 I2 N O2'
_chemical_formula_weight 388.93
_space_group_IT_number 53
_symmetry_cell_setting orthorhombic
_symmetry_Int_Tables_number 53
_symmetry_space_group_name_Hall '-P 2ac 2'
_symmetry_space_group_name_H-M 'P m n a'
_cell_angle_alpha 90.0000
_cell_angle_beta 90.0000
_cell_angle_gamma 90.0000
_cell_formula_units_Z 8
_cell_length_a 22.5957(7)
_cell_length_b 4.11720(10)
_cell_length_c 19.4964(5)
_cell_measurement_reflns_used 4609
_cell_measurement_temperature 110
_cell_measurement_theta_max 27.5
_cell_measurement_theta_min 3.1
_cell_volume 1813.77(9)
_computing_cell_refinement CrystalClear
_computing_data_collection CrystalClear
_computing_data_reduction CrystalStructure
_computing_publication_material 'CrystalStructure 3.8'
_computing_structure_refinement SHELXL
_computing_structure_solution SIR92
_diffrn_ambient_temperature 110
_diffrn_detector_area_resol_mean 7.31
_diffrn_measured_fraction_theta_full 0.991
_diffrn_measured_fraction_theta_max 0.991
_diffrn_measurement_device_type 'Rigaku Mercury'
_diffrn_measurement_method \w
_diffrn_radiation_type 'Mo K\a'
_diffrn_radiation_wavelength 0.71075
_diffrn_reflns_av_R_equivalents 0.019
_diffrn_reflns_limit_h_max 28
_diffrn_reflns_limit_h_min -28
_diffrn_reflns_limit_k_max 5
_diffrn_reflns_limit_k_min -5
_diffrn_reflns_limit_l_max 25
_diffrn_reflns_limit_l_min -25
_diffrn_reflns_number 16355
_diffrn_reflns_theta_full 27.49
_diffrn_reflns_theta_max 27.49
_exptl_absorpt_coefficient_mu 6.896
_exptl_absorpt_correction_T_max 0.5456
_exptl_absorpt_correction_T_min 0.5456
_exptl_absorpt_correction_type multi-scan
_exptl_absorpt_process_details 'REQAB (Rigaku, 1998)'
_exptl_crystal_colour colorless
_exptl_crystal_density_diffrn 2.848
_exptl_crystal_density_method 'not measured'
_exptl_crystal_description prism
_exptl_crystal_F_000 1408.00
_exptl_crystal_size_max 0.10
_exptl_crystal_size_mid 0.10
_exptl_crystal_size_min 0.10
_refine_diff_density_max 1.43
_refine_diff_density_min -0.59
_refine_ls_extinction_method none
_refine_ls_goodness_of_fit_ref 1.263
_refine_ls_hydrogen_treatment refall
_refine_ls_number_parameters 126
_refine_ls_number_reflns 2127
_refine_ls_R_factor_gt 0.0189
_refine_ls_shift/su_max 0.0050
_refine_ls_structure_factor_coef Fsqd
_refine_ls_weighting_details 'w = 1/[\s^2^(Fo^2^)+(0.0113P)^2^+6.0100P] where P=(Fo^2^+2Fc^2^)/3'
_refine_ls_weighting_scheme calc
_refine_ls_wR_factor_ref 0.0413
_reflns_number_gt 2105
_reflns_number_total 2127
_reflns_threshold_expression F^2^>2.0\s(F^2^)
_cod_data_source_file cg501479p_si_002.cif
_cod_data_source_block AIBA110K
_cod_depositor_comments
;
The following automatic conversions were performed:

'_exptl_absorpt_correction_type' value 'Multi-scan' changed to
'multi-scan' according to
/home/saulius/struct/COD-crude-data--automatic-downloads/rss-feeds/ACS/lib/dictionaries/cif_core.dic
dictionary named 'cif_core.dic' version 2.4.2 from 2011-04-26.

Automatic conversion script
Id: cif_fix_values 2935 2014-11-11 08:27:57Z andrius 

 Adding full bibliography for 4512306--4512309.cif.
;
_cod_original_formula_sum 'C7 H5 I2 N O2 '
_cod_database_code 4512309

loop_
_symmetry_equiv_pos_site_id
_symmetry_equiv_pos_as_xyz
1 +X,+Y,+Z
2 -X,+Y,+Z
3 1/2+X,-Y,1/2+Z
4 1/2-X,-Y,1/2+Z
5 -X,-Y,-Z
6 +X,-Y,-Z
7 1/2-X,+Y,1/2-Z
8 1/2+X,+Y,1/2-Z

loop_
_atom_site_label
_atom_site_type_symbol
_atom_site_fract_x
_atom_site_fract_y
_atom_site_fract_z
_atom_site_U_iso_or_equiv
_atom_site_adp_type
_atom_site_occupancy
_atom_site_symmetry_multiplicity
_atom_site_calc_flag
_atom_site_refinement_flags
I(1) I 0.284426(8) 0.85935(5) 0.637251(9) 0.01225(5) Uani 1.00 1 d .
I(2) I 0.134713(8) 0.19578(5) 0.713515(9) 0.01245(5) Uani 1.00 1 d .
O(1) O 0.05712(10) 0.3536(6) 0.45148(12) 0.0211(5) Uani 1.00 1 d .
O(2) O 0.04949(10) 0.8247(6) 0.94355(12) 0.0187(4) Uani 1.00 1 d .
N(1) N 0.33467(17) 0.5000 0.5000 0.0158(7) Uani 1.00 2 d S
N(2) N 0.0000 0.0539(10) 0.66519(19) 0.0158(7) Uani 1.00 2 d S
C(1) C 0.14906(19) 0.5000 0.5000 0.0123(8) Uani 1.00 2 d S
C(2) C 0.18023(13) 0.6489(7) 0.55314(14) 0.0112(5) Uani 1.00 1 d .
C(3) C 0.24136(13) 0.6454(7) 0.55322(14) 0.0107(5) Uani 1.00 1 d .
C(4) C 0.27462(18) 0.5000 0.5000 0.0106(7) Uani 1.00 2 d S
C(5) C 0.0842(2) 0.5000 0.5000 0.0147(8) Uani 1.00 2 d S
C(6) C 0.0000 0.5671(11) 0.8514(2) 0.0111(8) Uani 1.00 2 d S
C(7) C 0.05336(13) 0.4824(7) 0.81972(15) 0.0114(5) Uani 1.00 1 d .
C(8) C 0.05305(13) 0.3153(7) 0.75838(15) 0.0104(5) Uani 1.00 1 d .
C(9) C 0.0000 0.2221(10) 0.7253(2) 0.0091(7) Uani 1.00 2 d S
C(10) C 0.0000 0.7484(10) 0.9166(2) 0.0111(8) Uani 1.00 2 d S
H(1) H 0.1594 0.7528 0.5893 0.013 Uiso 1.00 1 c R
H(2) H 0.3509(18) 0.576(10) 0.5325(19) 0.020(10) Uiso 1.00 1 c .
H(3) H 0.0899 0.5402 0.8405 0.014 Uiso 1.00 1 c R
H(4) H 0.0310(17) -0.026(11) 0.649(2) 0.025(11) Uiso 1.00 1 c .

loop_
_atom_site_aniso_label
_atom_site_aniso_U_11
_atom_site_aniso_U_22
_atom_site_aniso_U_33
_atom_site_aniso_U_12
_atom_site_aniso_U_13
_atom_site_aniso_U_23
I(1) 0.01118(10) 0.01395(10) 0.01163(9) 0.00026(7) -0.00292(7) -0.00283(7)
I(2) 0.01091(10) 0.01472(10) 0.01172(9) 0.00192(7) 0.00146(7) -0.00205(7)
O(1) 0.0103(10) 0.0347(14) 0.0183(11) -0.0010(10) -0.0026(8) -0.0131(10)
O(2) 0.0138(11) 0.0258(12) 0.0166(10) 0.0017(9) -0.0048(8) -0.0085(9)
N(1) 0.0082(18) 0.026(2) 0.0136(17) 0.0000 0.0000 -0.0046(16)
N(2) 0.0141(19) 0.021(2) 0.0126(17) 0.0000 0.0000 -0.0084(15)
C(1) 0.011(2) 0.015(2) 0.0102(18) 0.0000 0.0000 -0.0002(16)
C(2) 0.0106(14) 0.0138(13) 0.0093(12) 0.0020(11) 0.0004(10) 0.0004(10)
C(3) 0.0112(14) 0.0116(13) 0.0092(12) -0.0017(11) -0.0039(10) -0.0009(10)
C(4) 0.0074(18) 0.014(2) 0.0102(17) 0.0000 0.0000 0.0021(15)
C(5) 0.011(2) 0.019(2) 0.0142(19) 0.0000 0.0000 -0.0020(17)
C(6) 0.011(2) 0.0134(19) 0.0091(17) 0.0000 0.0000 -0.0021(15)
C(7) 0.0098(14) 0.0129(13) 0.0114(12) -0.0011(11) -0.0014(10) -0.0017(11)
C(8) 0.0099(13) 0.0110(13) 0.0103(12) 0.0011(11) 0.0011(10) -0.0010(11)
C(9) 0.0124(19) 0.0067(17) 0.0083(17) 0.0000 0.0000 -0.0011(14)
C(10) 0.014(2) 0.0094(19) 0.0096(17) 0.0000 0.0000 0.0010(15)

loop_
_atom_type_symbol
_atom_type_description
_atom_type_scat_dispersion_real
_atom_type_scat_dispersion_imag
_atom_type_scat_source
C C 0.003 0.002
;
International Tables for Crystallography
(1992, Vol. C, Tables 4.2.6.8 and 6.1.1.4)
;
H H 0.000 0.000
;
International Tables for Crystallography
(1992, Vol. C, Table 6.1.1.4)
;
I I -0.474 1.812
;
International Tables for Crystallography
(1992, Vol. C, Tables 4.2.6.8 and 6.1.1.4)
;
N N 0.006 0.003
;
International Tables for Crystallography
(1992, Vol. C, Tables 4.2.6.8 and 6.1.1.4)
;
O O 0.011 0.006
;
International Tables for Crystallography
(1992, Vol. C, Tables 4.2.6.8 and 6.1.1.4)
;

loop_
_geom_angle_atom_site_label_1
_geom_angle_atom_site_label_2
_geom_angle_atom_site_label_3
_geom_angle
_geom_angle_publ_flag
_geom_angle_site_symmetry_1
_geom_angle_site_symmetry_3
C(2) C(1) C(2) 119.3(3) yes . 6_566
C(2) C(1) C(5) 120.33(19) yes . .
C(2) C(1) C(5) 120.33(19) yes 6_566 .
C(1) C(2) C(3) 120.1(2) yes . .
I(1) C(3) C(2) 117.4(2) yes . .
I(1) C(3) C(4) 120.3(2) yes . .
C(2) C(3) C(4) 122.3(2) yes . .
N(1) C(4) C(3) 122.10(18) yes . .
N(1) C(4) C(3) 122.10(18) yes . 6_566
C(3) C(4) C(3) 115.8(3) yes . 6_566
O(1) C(5) O(1) 122.8(3) yes . 6_566
O(1) C(5) C(1) 118.6(2) yes . .
O(1) C(5) C(1) 118.6(2) yes 6_566 .
C(7) C(6) C(7) 119.1(3) yes . 2_555
C(7) C(6) C(10) 120.46(18) yes . .
C(7) C(6) C(10) 120.46(18) yes 2_555 .
C(6) C(7) C(8) 120.2(2) yes . .
I(2) C(8) C(7) 118.2(2) yes . .
I(2) C(8) C(9) 119.4(2) yes . .
C(7) C(8) C(9) 122.3(2) yes . .
N(2) C(9) C(8) 122.05(18) yes . .
N(2) C(9) C(8) 122.05(18) yes . 2_555
C(8) C(9) C(8) 115.9(3) yes . 2_555
O(2) C(10) O(2) 122.6(3) yes . 2_555
O(2) C(10) C(6) 118.69(18) yes . .
O(2) C(10) C(6) 118.69(18) yes 2_555 .
C(4) N(1) H(2) 117(2) no . .
C(4) N(1) H(2) 117(2) no . 6_566
H(2) N(1) H(2) 125(4) no . 6_566
C(9) N(2) H(4) 122(2) no . .
C(9) N(2) H(4) 122(2) no . 2_555
H(4) N(2) H(4) 114(4) no . 2_555
C(1) C(2) H(1) 120.0 no . .
C(3) C(2) H(1) 120.0 no . .
C(6) C(7) H(3) 119.9 no . .
C(8) C(7) H(3) 119.9 no . .

loop_
_geom_bond_atom_site_label_1
_geom_bond_atom_site_label_2
_geom_bond_distance
_geom_bond_publ_flag
_geom_bond_site_symmetry_2
I(1) C(3) 2.099(2) yes .
I(2) C(8) 2.100(2) yes .
O(1) C(5) 1.278(3) yes .
O(2) C(10) 1.275(2) yes .
N(1) C(4) 1.357(5) yes .
N(2) C(9) 1.361(5) yes .
C(1) C(2) 1.395(3) yes .
C(1) C(2) 1.395(3) yes 6_566
C(1) C(5) 1.466(6) yes .
C(2) C(3) 1.381(4) yes .
C(3) C(4) 1.414(3) yes .
C(6) C(7) 1.399(3) yes .
C(6) C(7) 1.399(3) yes 2_555
C(6) C(10) 1.474(5) yes .
C(7) C(8) 1.380(4) yes .
C(8) C(9) 1.414(3) yes .
N(1) H(2) 0.79(3) no .
N(1) H(2) 0.79(3) no 6_566
N(2) H(4) 0.84(3) no .
N(2) H(4) 0.84(3) no 2_555
C(2) H(1) 0.950 no .
C(7) H(3) 0.950 no .

loop_
_geom_contact_atom_site_label_1
_geom_contact_atom_site_label_2
_geom_contact_distance
_geom_contact_site_symmetry_2
I(1) N(1) 3.2616(13) .
I(1) C(2) 2.997(2) .
I(1) C(4) 3.0657(3) .
I(2) N(2) 3.2395(13) .
I(2) C(7) 3.010(2) .
I(2) C(9) 3.0545(3) .
O(1) O(1) 2.581(3) 2_555
O(1) O(1) 3.420(3) 5_566
O(1) O(1) 3.473(3) 6_556
O(1) O(1) 2.243(3) 6_566
O(1) N(2) 3.107(4) 5_556
O(1) N(2) 3.576(4) 5_566
O(1) C(1) 2.361(4) .
O(1) C(2) 2.783(3) 6_566
O(1) C(5) 3.384(4) 2_555
O(2) O(2) 2.237(3) 2_555
O(2) O(2) 3.454(3) 5_577
O(2) O(2) 3.463(3) 6_567
O(2) O(2) 2.632(3) 6_577
O(2) N(1) 3.138(3) 4_565
O(2) C(6) 2.367(4) .
O(2) C(7) 2.797(3) .
O(2) C(10) 3.431(4) 5_577
N(1) I(1) 3.2616(13) .
N(1) I(1) 3.2616(13) 6_566
N(1) O(2) 3.138(3) 4_564
N(1) O(2) 3.138(3) 7_556
N(1) C(3) 2.425(4) .
N(1) C(3) 2.425(4) 6_566
N(2) I(2) 3.2395(13) .
N(2) I(2) 3.2395(13) 2_555
N(2) O(1) 3.107(4) 5_556
N(2) O(1) 3.576(4) 5_566
N(2) O(1) 3.107(4) 6_556
N(2) O(1) 3.576(4) 6_566
N(2) C(8) 2.428(4) .
N(2) C(8) 2.428(4) 2_555
C(1) O(1) 2.361(4) .
C(1) O(1) 2.361(4) 6_566
C(1) C(3) 2.405(4) .
C(1) C(3) 2.405(4) 6_566
C(1) C(4) 2.837(5) .
C(2) I(1) 2.997(2) .
C(2) O(1) 2.783(3) 6_566
C(2) C(2) 2.408(3) 6_566
C(2) C(2) 3.557(4) 6_576
C(2) C(3) 2.771(4) 6_566
C(2) C(4) 2.449(4) .
C(2) C(5) 2.481(4) .
C(3) N(1) 2.425(4) .
C(3) C(1) 2.405(4) .
C(3) C(2) 2.771(4) 6_566
C(3) C(3) 2.396(3) 6_566
C(3) C(3) 3.582(4) 6_576
C(4) I(1) 3.0657(3) .
C(4) I(1) 3.0657(3) 6_566
C(4) C(1) 2.837(5) .
C(4) C(2) 2.449(4) .
C(4) C(2) 2.449(4) 6_566
C(5) O(1) 3.384(4) 2_555
C(5) O(1) 3.384(4) 5_566
C(5) C(2) 2.481(4) .
C(5) C(2) 2.481(4) 6_566
C(6) O(2) 2.367(4) .
C(6) O(2) 2.367(4) 2_555
C(6) C(8) 2.409(4) .
C(6) C(8) 2.409(4) 2_555
C(6) C(9) 2.839(5) .
C(7) I(2) 3.010(2) .
C(7) O(2) 2.797(3) .
C(7) C(7) 2.411(4) 2_555
C(7) C(8) 2.772(4) 2_555
C(7) C(9) 2.448(4) .
C(7) C(10) 2.494(4) .
C(8) N(2) 2.428(4) .
C(8) C(6) 2.409(4) .
C(8) C(7) 2.772(4) 2_555
C(8) C(8) 2.397(4) 2_555
C(9) I(2) 3.0545(3) .
C(9) I(2) 3.0545(3) 2_555
C(9) C(6) 2.839(5) .
C(9) C(7) 2.448(4) .
C(9) C(7) 2.448(4) 2_555
C(10) O(2) 3.431(4) 5_577
C(10) O(2) 3.431(4) 6_577
C(10) C(7) 2.494(4) .
C(10) C(7) 2.494(4) 2_555
I(1) H(1) 3.008 .
I(1) H(2) 2.79(3) .
I(1) H(3) 3.159 7_556
I(2) H(1) 3.082 1_545
I(2) H(1) 3.381 .
I(2) H(3) 3.027 .
I(2) H(4) 2.81(3) .
O(1) H(1) 2.483 6_566
O(1) H(4) 3.10(4) 5_556
O(1) H(4) 2.45(4) 6_556
O(1) H(4) 3.44(4) 6_566
O(2) H(2) 3.29(4) 4_565
O(2) H(2) 2.52(4) 7_556
O(2) H(3) 2.498 .
N(1) H(3) 3.550 4_564
N(1) H(3) 3.550 7_556
C(1) H(1) 3.543 1_545
C(1) H(1) 2.042 .
C(1) H(1) 2.042 6_566
C(1) H(1) 3.543 6_576
C(2) H(1) 3.267 6_566
C(3) H(1) 2.030 .
C(3) H(2) 2.52(4) .
C(3) H(2) 3.12(3) 6_566
C(4) H(1) 3.301 .
C(4) H(1) 3.301 6_566
C(4) H(2) 1.86(4) .
C(4) H(2) 1.86(4) 6_566
C(5) H(1) 2.646 .
C(5) H(1) 2.646 6_566
C(6) H(3) 2.045 .
C(6) H(3) 2.045 2_555
C(7) H(3) 3.271 2_555
C(8) H(3) 2.028 .
C(8) H(4) 2.60(4) .
C(8) H(4) 3.49(4) 1_565
C(8) H(4) 3.19(4) 2_555
C(9) H(3) 3.299 .
C(9) H(3) 3.299 2_555
C(9) H(4) 1.94(4) .
C(9) H(4) 3.51(4) 1_565
C(9) H(4) 1.94(4) 2_555
C(9) H(4) 3.51(4) 2_565
C(10) H(2) 3.58(4) 7_556
C(10) H(2) 3.58(4) 8_456
C(10) H(3) 2.658 .
C(10) H(3) 2.658 2_555
H(1) I(1) 3.008 .
H(1) I(2) 3.381 .
H(1) I(2) 3.082 1_565
H(1) O(1) 2.483 6_566
H(1) C(1) 2.042 .
H(1) C(1) 3.543 1_565
H(1) C(2) 3.267 6_566
H(1) C(3) 2.030 .
H(1) C(4) 3.301 .
H(1) C(5) 2.646 .
H(1) H(4) 3.254 1_565
H(2) I(1) 2.79(3) .
H(2) O(2) 3.29(4) 4_564
H(2) O(2) 2.52(4) 7_556
H(2) C(3) 2.52(4) .
H(2) C(3) 3.12(4) 6_566
H(2) C(4) 1.86(4) .
H(2) C(10) 3.58(4) 7_556
H(2) H(2) 1.41(5) 6_566
H(2) H(3) 2.819 7_556
H(3) I(1) 3.159 7_556
H(3) I(2) 3.027 .
H(3) O(2) 2.498 .
H(3) N(1) 3.550 4_565
H(3) C(6) 2.045 .
H(3) C(7) 3.271 2_555
H(3) C(8) 2.028 .
H(3) C(9) 3.299 .
H(3) C(10) 2.658 .
H(3) H(2) 2.819 7_556
H(4) I(2) 2.81(3) .
H(4) O(1) 3.10(4) 5_556
H(4) O(1) 2.45(4) 6_556
H(4) O(1) 3.44(4) 6_566
H(4) C(8) 3.49(4) 1_545
H(4) C(8) 2.60(4) .
H(4) C(8) 3.19(4) 2_555
H(4) C(9) 3.51(4) 1_545
H(4) C(9) 1.94(4) .
H(4) H(1) 3.254 1_545
H(4) H(4) 1.40(5) 2_555

loop_
_geom_torsion_atom_site_label_1
_geom_torsion_atom_site_label_2
_geom_torsion_atom_site_label_3
_geom_torsion_atom_site_label_4
_geom_torsion
_geom_torsion_site_symmetry_1
_geom_torsion_site_symmetry_3
_geom_torsion_site_symmetry_4
C(2) C(1) C(2) C(3) -0.6(3) . 6_566 6_566
C(2) C(1) C(2) C(3) -0.6(3) 6_566 . .
C(2) C(1) C(5) O(1) -178.11(19) . . .
C(2) C(1) C(5) O(1) 1.89(19) . . 6_566
C(5) C(1) C(2) C(3) 179.38(19) . . .
C(2) C(1) C(5) O(1) 1.89(19) 6_566 . .
C(2) C(1) C(5) O(1) -178.11(19) 6_566 . 6_566
C(5) C(1) C(2) C(3) 179.38(19) . 6_566 6_566
C(1) C(2) C(3) I(1) -177.63(16) . . .
C(1) C(2) C(3) C(4) 1.3(4) . . .
I(1) C(3) C(4) N(1) -1.8(2) . . .
I(1) C(3) C(4) C(3) 178.23(16) . . 6_566
C(2) C(3) C(4) N(1) 179.4(2) . . .
C(2) C(3) C(4) C(3) -0.6(3) . . 6_566
C(7) C(6) C(7) C(8) 0.6(5) . 2_555 2_555
C(7) C(6) C(7) C(8) -0.6(5) 2_555 . .
C(7) C(6) C(10) O(2) -0.3(5) . . .
C(7) C(6) C(10) O(2) 179.2(3) . . 2_555
C(10) C(6) C(7) C(8) -179.4(3) . . .
C(7) C(6) C(10) O(2) -179.2(3) 2_555 . .
C(7) C(6) C(10) O(2) 0.3(5) 2_555 . 2_555
C(10) C(6) C(7) C(8) 179.4(3) . 2_555 2_555
C(6) C(7) C(8) I(2) 180.0(2) . . .
C(6) C(7) C(8) C(9) -0.2(4) . . .
I(2) C(8) C(9) N(2) 0.6(5) . . .
I(2) C(8) C(9) C(8) -179.2(2) . . 2_555
C(7) C(8) C(9) N(2) -179.2(3) . . .
C(7) C(8) C(9) C(8) 1.0(5) . . 2_555
